data_1577424
loop_
_publ_author_name
'Zameer, Nazia'
'Mustafa, Atif'
'Siddiqui, Zeba N.'

_publ_section_title
;
 Phosphotungstic acid-doped covalent triazine framework as a bifunctional
 heterogeneous catalyst for one-pot multicomponent synthesis of
 spiro-quinazolinones under green reaction conditions
;
_journal_name_full 'Catalysis Science &amp; Technology'
_journal_paper_doi 10.1039/D6CY00252H
_journal_year 2026
_chemical_formula_sum 'C26 H23 Cl N4 O5'
_chemical_formula_weight 506.93
_chemical_name_systematic N-(5-chloro-2,4'-dioxo-1',4'-dihydro-3'H-spiro[indoline-3,2'-quinazolin]-3'-yl)benzamide
_space_group_crystal_system monoclinic
_space_group_IT_number 14
_space_group_name_Hall '-P 2ybc'
_space_group_name_H-M_alt 'P 1 21/c 1'
_atom_sites_solution_hydrogens geom
_audit_creation_method SHELXL-2018/3
_audit_update_record
;
2026-02-05 deposited with the CCDC.	2026-06-11 downloaded from the CCDC.
;
_cell_angle_alpha 90
_cell_angle_beta 95.756(2)
_cell_angle_gamma 90
_cell_formula_units_Z 4
_cell_length_a 14.1522(3)
_cell_length_b 21.2157(7)
_cell_length_c 8.3685(2)
_cell_measurement_reflns_used 17596
_cell_measurement_temperature 293(2)
_cell_measurement_theta_max 26.1280
_cell_measurement_theta_min 2.3980
_cell_volume 2499.96(12)
_computing_cell_refinement 'CrysAlisPro 1.171.40.82a (Rigaku OD, 2020)'
_computing_data_collection 'CrysAlisPro 1.171.40.82a (Rigaku OD, 2020)'
_computing_data_reduction 'CrysAlisPro 1.171.40.82a (Rigaku OD, 2020)'
_computing_structure_refinement 'SHELXL-2018/3 (Sheldrick, 2018)'
_computing_structure_solution 'SHELXT 2018/2 (Sheldrick, 2018)'
_diffrn_ambient_temperature 293(2)
_diffrn_detector_area_resol_mean 10.0000
_diffrn_measured_fraction_theta_full 1.000
_diffrn_measured_fraction_theta_max 0.954
_diffrn_measurement_device_type 'XtaLAB Synergy, Dualflex, HyPix3000'
_diffrn_measurement_method '\w scans'
_diffrn_radiation_type MoK\a
_diffrn_radiation_wavelength 0.71073
_diffrn_reflns_av_R_equivalents 0.0340
_diffrn_reflns_av_unetI/netI 0.0258
_diffrn_reflns_Laue_measured_fraction_full 1.000
_diffrn_reflns_Laue_measured_fraction_max 0.954
_diffrn_reflns_limit_h_max 18
_diffrn_reflns_limit_h_min -17
_diffrn_reflns_limit_k_max 26
_diffrn_reflns_limit_k_min -27
_diffrn_reflns_limit_l_max 10
_diffrn_reflns_limit_l_min -10
_diffrn_reflns_number 37349
_diffrn_reflns_point_group_measured_fraction_full 1.000
_diffrn_reflns_point_group_measured_fraction_max 0.954
_diffrn_reflns_theta_full 25.242
_diffrn_reflns_theta_max 27.400
_diffrn_reflns_theta_min 1.736
_diffrn_source 'micro-focus sealed X-ray tube'
_exptl_absorpt_coefficient_mu 0.197
_exptl_absorpt_correction_T_max 1.00000
_exptl_absorpt_correction_T_min 0.85739
_exptl_absorpt_correction_type multi-scan
_exptl_absorpt_process_details
;
CrysAlisPro 1.171.40.82a (Rigaku Oxford Diffraction, 2020)
Empirical absorption correction using spherical harmonics,
implemented in SCALE3 ABSPACK scaling algorithm.
;
_exptl_crystal_colour yellow
_exptl_crystal_density_diffrn 1.347
_exptl_crystal_description block
_exptl_crystal_F_000 1056
_exptl_crystal_recrystallization_method 'Re-crystallisation from solvent: ethyl acetate and hexane'
_refine_diff_density_max 0.510
_refine_diff_density_min -0.366
_refine_diff_density_rms 0.046
_refine_ls_extinction_method none
_refine_ls_goodness_of_fit_ref 1.080
_refine_ls_hydrogen_treatment constr
_refine_ls_matrix_type full
_refine_ls_number_parameters 327
_refine_ls_number_reflns 5426
_refine_ls_number_restraints 0
_refine_ls_restrained_S_all 1.080
_refine_ls_R_factor_all 0.0748
_refine_ls_R_factor_gt 0.0523
_refine_ls_shift/su_max 0.003
_refine_ls_shift/su_mean 0.000
_refine_ls_structure_factor_coef Fsqd
_refine_ls_weighting_details 'w=1/[\s^2^(Fo^2^)+(0.0717P)^2^+0.6594P] where P=(Fo^2^+2Fc^2^)/3'
_refine_ls_weighting_scheme calc
_refine_ls_wR_factor_gt 0.1394
_refine_ls_wR_factor_ref 0.1529
_reflns_Friedel_coverage 0.000
_reflns_number_gt 3833
_reflns_number_total 5426
_reflns_threshold_expression 'I > 2\s(I)'
_cod_data_source_file d6cy00252h32.cif
_cod_data_source_block ia13
_cod_original_sg_symbol_H-M 'P 21/c'
_cod_database_code 1577424
_shelx_shelxl_version_number 2018/3
_shelx_space_group_comment
;
The symmetry employed for this shelxl refinement is uniquely defined
by the following loop, which should always be used as a source of
symmetry information in preference to the above space-group names.
They are only intended as comments.
;

loop_
_space_group_symop_operation_xyz
'x, y, z'
'-x, y+1/2, -z+1/2'
'-x, -y, -z'
'x, -y-1/2, z-1/2'

loop_
_atom_site_label
_atom_site_type_symbol
_atom_site_fract_x
_atom_site_fract_y
_atom_site_fract_z
_atom_site_U_iso_or_equiv
_atom_site_adp_type
_atom_site_occupancy
_atom_site_site_symmetry_order
_atom_site_calc_flag
_atom_site_refinement_flags_posn
_atom_site_refinement_flags_adp
_atom_site_refinement_flags_occupancy
_atom_site_disorder_assembly
_atom_site_disorder_group
Cl01 Cl 0.49385(4) 0.59667(3) 0.41000(8) 0.0678(2) Uani 1 1 d . . . . .
O002 O 0.30311(10) 0.57297(7) 0.81971(17) 0.0520(4) Uani 1 1 d . . . . .
O003 O 0.08376(10) 0.50458(7) 0.90212(16) 0.0520(4) Uani 1 1 d . . . . .
O004 O 0.03188(10) 0.42514(8) 0.44445(19) 0.0593(4) Uani 1 1 d . . . . .
N005 N 0.16048(11) 0.56718(8) 0.67392(19) 0.0420(4) Uani 1 1 d . . . . .
H005 H 0.116815 0.586897 0.614887 0.050 Uiso 1 1 calc R U . . .
N006 N 0.16284(11) 0.50199(8) 0.68047(18) 0.0415(4) Uani 1 1 d . . . . .
N007 N 0.23256(11) 0.40866(8) 0.59658(19) 0.0448(4) Uani 1 1 d . . . . .
H007 H 0.284338 0.395557 0.562150 0.054 Uiso 1 1 calc R U . . .
N008 N 0.11496(12) 0.48660(9) 0.28111(19) 0.0489(4) Uani 1 1 d . . . . .
H008 H 0.074521 0.487770 0.197295 0.059 Uiso 1 1 calc R U . . .
O009 O 0.33672(14) 0.32972(10) 0.3816(3) 0.0917(7) Uani 1 1 d . . . . .
C00A C 0.25247(13) 0.50546(9) 0.4424(2) 0.0395(4) Uani 1 1 d . . . . .
C00B C 0.23064(14) 0.59890(10) 0.7654(2) 0.0413(4) Uani 1 1 d . . . . .
O00C O 0.42225(17) 0.34146(9) 0.1777(2) 0.0906(6) Uani 1 1 d . . . . .
C00D C 0.12116(13) 0.47315(10) 0.8025(2) 0.0416(5) Uani 1 1 d . . . . .
C00E C 0.19041(13) 0.46738(9) 0.5404(2) 0.0391(4) Uani 1 1 d . . . . .
C00F C 0.20424(14) 0.51617(10) 0.2918(2) 0.0434(5) Uani 1 1 d . . . . .
C00G C 0.18832(14) 0.37378(10) 0.7068(2) 0.0455(5) Uani 1 1 d . . . . .
C00H C 0.13043(14) 0.40457(10) 0.8087(2) 0.0451(5) Uani 1 1 d . . . . .
C00I C 0.34243(13) 0.52941(10) 0.4810(2) 0.0425(5) Uani 1 1 d . . . . .
H00I H 0.375479 0.522275 0.581138 0.051 Uiso 1 1 calc R U . . .
C00J C 0.10035(14) 0.45630(10) 0.4174(2) 0.0437(5) Uani 1 1 d . . . . .
C00K C 0.38160(14) 0.56451(10) 0.3647(2) 0.0471(5) Uani 1 1 d . . . . .
C00L C 0.21383(15) 0.66742(10) 0.7907(2) 0.0474(5) Uani 1 1 d . . . . .
C00M C 0.33383(17) 0.57466(11) 0.2149(3) 0.0542(5) Uani 1 1 d . . . . .
H00M H 0.362729 0.597798 0.138873 0.065 Uiso 1 1 calc R U . . .
C00N C 0.24392(17) 0.55093(11) 0.1768(2) 0.0545(5) Uani 1 1 d . . . . .
H00N H 0.211037 0.558133 0.076548 0.065 Uiso 1 1 calc R U . . .
C00O C 0.20327(17) 0.30913(11) 0.7248(3) 0.0582(6) Uani 1 1 d . . . . .
H00O H 0.242590 0.288001 0.659987 0.070 Uiso 1 1 calc R U . . .
C00P C 0.08637(17) 0.37021(12) 0.9219(3) 0.0601(6) Uani 1 1 d . . . . .
H00P H 0.047089 0.390691 0.987966 0.072 Uiso 1 1 calc R U . . .
C00Q C 0.39749(18) 0.31132(13) 0.3037(3) 0.0642(6) Uani 1 1 d . . . . .
C00R C 0.1592(2) 0.27675(13) 0.8396(3) 0.0722(7) Uani 1 1 d . . . . .
H00R H 0.169485 0.233636 0.851493 0.087 Uiso 1 1 calc R U . . .
C00S C 0.29221(19) 0.70386(13) 0.8400(3) 0.0712(7) Uani 1 1 d . . . . .
H00S H 0.352287 0.685657 0.851774 0.085 Uiso 1 1 calc R U . . .
C00T C 0.12526(19) 0.69510(12) 0.7759(3) 0.0693(7) Uani 1 1 d . . . . .
H00T H 0.071675 0.671214 0.743242 0.083 Uiso 1 1 calc R U . . .
C00U C 0.1003(2) 0.30660(14) 0.9370(3) 0.0738(7) Uani 1 1 d . . . . .
H00U H 0.070311 0.283757 1.012242 0.089 Uiso 1 1 calc R U . . .
C00V C 0.4526(2) 0.25301(14) 0.3349(4) 0.0866(9) Uani 1 1 d . . . . .
H00A H 0.519072 0.262944 0.349586 0.130 Uiso 1 1 calc R U . . .
H00B H 0.440399 0.224880 0.245374 0.130 Uiso 1 1 calc R U . . .
H00C H 0.434236 0.233180 0.430184 0.130 Uiso 1 1 calc R U . . .
C00W C 0.1948(3) 0.79417(14) 0.8551(4) 0.0854(9) Uani 1 1 d . . . . .
H00W H 0.188582 0.837064 0.874374 0.102 Uiso 1 1 calc R U . . .
C00X C 0.2819(3) 0.76700(14) 0.8720(4) 0.0945(10) Uani 1 1 d . . . . .
H00X H 0.335035 0.791170 0.905396 0.113 Uiso 1 1 calc R U . . .
C00Y C 0.1163(2) 0.75869(14) 0.8098(4) 0.0850(9) Uani 1 1 d . . . . .
H00Y H 0.056445 0.777228 0.801617 0.102 Uiso 1 1 calc R U . . .
C00Z C 0.3705(3) 0.39966(18) 0.1345(5) 0.1199(14) Uani 1 1 d . . . . .
H00D H 0.303218 0.390706 0.113011 0.144 Uiso 1 1 calc R U . . .
H00E H 0.379013 0.429333 0.222944 0.144 Uiso 1 1 calc R U . . .
C010 C 0.4043(4) 0.42578(19) -0.0013(5) 0.1318(16) Uani 1 1 d . . . . .
H01A H 0.394573 0.396595 -0.089077 0.198 Uiso 1 1 calc R U . . .
H01B H 0.470909 0.434543 0.020510 0.198 Uiso 1 1 calc R U . . .
H01C H 0.370791 0.464208 -0.029006 0.198 Uiso 1 1 calc R U . . .

loop_
_atom_site_aniso_label
_atom_site_aniso_U_11
_atom_site_aniso_U_22
_atom_site_aniso_U_33
_atom_site_aniso_U_23
_atom_site_aniso_U_13
_atom_site_aniso_U_12
Cl01 0.0505(3) 0.0789(5) 0.0747(4) 0.0060(3) 0.0096(3) -0.0158(3)
O002 0.0456(8) 0.0633(10) 0.0454(8) -0.0010(7) -0.0035(6) 0.0018(7)
O003 0.0480(8) 0.0672(10) 0.0422(8) -0.0065(7) 0.0119(6) 0.0024(7)
O004 0.0425(8) 0.0697(11) 0.0635(10) 0.0046(8) -0.0051(7) -0.0115(7)
N005 0.0406(8) 0.0422(9) 0.0422(9) -0.0014(7) -0.0005(7) 0.0013(7)
N006 0.0440(9) 0.0436(10) 0.0376(8) -0.0029(7) 0.0074(7) -0.0011(7)
N007 0.0390(8) 0.0503(10) 0.0461(9) 0.0047(7) 0.0084(7) 0.0081(7)
N008 0.0457(9) 0.0623(12) 0.0367(9) -0.0022(8) -0.0062(7) -0.0016(8)
O009 0.0793(13) 0.0939(15) 0.1088(16) -0.0371(12) 0.0433(12) -0.0125(11)
C00A 0.0396(10) 0.0465(11) 0.0326(9) -0.0041(8) 0.0050(7) 0.0027(8)
C00B 0.0412(10) 0.0531(12) 0.0300(9) 0.0011(8) 0.0059(8) -0.0042(9)
O00C 0.1302(18) 0.0764(13) 0.0717(12) 0.0052(10) 0.0411(12) 0.0324(12)
C00D 0.0327(9) 0.0557(13) 0.0360(10) -0.0009(9) 0.0014(8) -0.0021(8)
C00E 0.0350(9) 0.0485(11) 0.0335(9) -0.0023(8) 0.0025(7) 0.0026(8)
C00F 0.0442(11) 0.0502(12) 0.0351(10) -0.0048(9) 0.0010(8) 0.0026(9)
C00G 0.0422(10) 0.0509(13) 0.0423(10) 0.0023(9) -0.0015(8) 0.0011(9)
C00H 0.0406(10) 0.0547(13) 0.0398(10) 0.0027(9) 0.0023(8) -0.0031(9)
C00I 0.0383(10) 0.0517(12) 0.0374(10) -0.0012(8) 0.0032(8) 0.0025(9)
C00J 0.0395(10) 0.0481(12) 0.0429(11) -0.0064(9) 0.0004(8) 0.0028(9)
C00K 0.0437(11) 0.0506(12) 0.0479(11) -0.0016(9) 0.0088(9) -0.0012(9)
C00L 0.0546(12) 0.0491(12) 0.0390(10) 0.0016(9) 0.0080(9) -0.0072(10)
C00M 0.0625(14) 0.0584(14) 0.0435(11) 0.0055(10) 0.0141(10) -0.0045(11)
C00N 0.0640(14) 0.0640(14) 0.0346(10) 0.0041(10) 0.0009(9) -0.0007(11)
C00O 0.0611(14) 0.0530(14) 0.0602(14) 0.0070(11) 0.0043(11) 0.0091(11)
C00P 0.0623(14) 0.0683(16) 0.0510(12) 0.0086(11) 0.0124(11) -0.0051(12)
C00Q 0.0683(15) 0.0686(17) 0.0576(14) -0.0153(12) 0.0157(12) -0.0081(13)
C00R 0.0848(18) 0.0520(15) 0.0784(17) 0.0178(13) 0.0016(15) 0.0022(13)
C00S 0.0662(16) 0.0572(16) 0.0892(19) 0.0001(13) 0.0020(13) -0.0132(12)
C00T 0.0656(15) 0.0548(15) 0.0878(19) -0.0075(13) 0.0098(13) -0.0015(12)
C00U 0.0812(18) 0.0701(18) 0.0723(17) 0.0248(14) 0.0183(14) -0.0038(14)
C00V 0.108(2) 0.076(2) 0.0795(19) 0.0080(15) 0.0255(17) 0.0085(17)
C00W 0.117(3) 0.0470(15) 0.094(2) -0.0069(15) 0.0202(19) -0.0101(17)
C00X 0.099(2) 0.0556(18) 0.125(3) -0.0062(17) -0.004(2) -0.0229(17)
C00Y 0.088(2) 0.0631(18) 0.106(2) -0.0068(16) 0.0190(17) 0.0147(16)
C00Z 0.174(4) 0.087(3) 0.104(3) 0.011(2) 0.039(3) 0.057(3)
C010 0.200(5) 0.099(3) 0.101(3) 0.020(2) 0.036(3) 0.048(3)

loop_
_atom_type_symbol
_atom_type_description
_atom_type_scat_dispersion_real
_atom_type_scat_dispersion_imag
_atom_type_scat_source
C C 0.0033 0.0016 'International Tables Vol C Tables 4.2.6.8 and 6.1.1.4'
H H 0.0000 0.0000 'International Tables Vol C Tables 4.2.6.8 and 6.1.1.4'
Cl Cl 0.1484 0.1585 'International Tables Vol C Tables 4.2.6.8 and 6.1.1.4'
N N 0.0061 0.0033 'International Tables Vol C Tables 4.2.6.8 and 6.1.1.4'
O O 0.0106 0.0060 'International Tables Vol C Tables 4.2.6.8 and 6.1.1.4'

loop_
_geom_angle_atom_site_label_1
_geom_angle_atom_site_label_2
_geom_angle_atom_site_label_3
_geom_angle
_geom_angle_site_symmetry_1
_geom_angle_site_symmetry_3
_geom_angle_publ_flag
C00B N005 N006 117.11(16) . . ?
C00B N005 H005 121.4 . . ?
N006 N005 H005 121.4 . . ?
C00D N006 N005 117.64(15) . . ?
C00D N006 C00E 122.63(16) . . ?
N005 N006 C00E 118.36(15) . . ?
C00G N007 C00E 118.77(15) . . ?
C00G N007 H007 120.6 . . ?
C00E N007 H007 120.6 . . ?
C00J N008 C00F 111.92(16) . . ?
C00J N008 H008 124.0 . . ?
C00F N008 H008 124.0 . . ?
C00I C00A C00F 120.66(18) . . ?
C00I C00A C00E 130.50(17) . . ?
C00F C00A C00E 108.83(16) . . ?
O002 C00B N005 121.74(19) . . ?
O002 C00B C00L 122.05(18) . . ?
N005 C00B C00L 116.19(17) . . ?
C00Q O00C C00Z 116.3(2) . . ?
O003 C00D N006 120.62(19) . . ?
O003 C00D C00H 124.07(18) . . ?
N006 C00D C00H 115.20(17) . . ?
N007 C00E N006 107.83(15) . . ?
N007 C00E C00A 113.54(15) . . ?
N006 C00E C00A 112.62(16) . . ?
N007 C00E C00J 111.48(16) . . ?
N006 C00E C00J 109.52(14) . . ?
C00A C00E C00J 101.77(15) . . ?
C00N C00F C00A 121.60(19) . . ?
C00N C00F N008 128.43(18) . . ?
C00A C00F N008 109.97(17) . . ?
N007 C00G C00O 121.71(19) . . ?
N007 C00G C00H 119.23(19) . . ?
C00O C00G C00H 119.0(2) . . ?
C00P C00H C00G 119.9(2) . . ?
C00P C00H C00D 120.04(19) . . ?
C00G C00H C00D 119.90(18) . . ?
C00A C00I C00K 117.31(18) . . ?
C00A C00I H00I 121.3 . . ?
C00K C00I H00I 121.3 . . ?
O004 C00J N008 127.81(19) . . ?
O004 C00J C00E 124.72(18) . . ?
N008 C00J C00E 107.47(16) . . ?
C00M C00K C00I 121.89(19) . . ?
C00M C00K Cl01 119.42(16) . . ?
C00I C00K Cl01 118.68(16) . . ?
C00T C00L C00S 119.0(2) . . ?
C00T C00L C00B 124.0(2) . . ?
C00S C00L C00B 117.0(2) . . ?
C00N C00M C00K 120.7(2) . . ?
C00N C00M H00M 119.6 . . ?
C00K C00M H00M 119.6 . . ?
C00M C00N C00F 117.81(19) . . ?
C00M C00N H00N 121.1 . . ?
C00F C00N H00N 121.1 . . ?
C00R C00O C00G 119.4(2) . . ?
C00R C00O H00O 120.3 . . ?
C00G C00O H00O 120.3 . . ?
C00U C00P C00H 120.6(2) . . ?
C00U C00P H00P 119.7 . . ?
C00H C00P H00P 119.7 . . ?
O009 C00Q O00C 123.0(3) . . ?
O009 C00Q C00V 125.1(3) . . ?
O00C C00Q C00V 111.9(2) . . ?
C00U C00R C00O 121.7(2) . . ?
C00U C00R H00R 119.1 . . ?
C00O C00R H00R 119.1 . . ?
C00X C00S C00L 120.3(3) . . ?
C00X C00S H00S 119.8 . . ?
C00L C00S H00S 119.8 . . ?
C00L C00T C00Y 119.8(3) . . ?
C00L C00T H00T 120.1 . . ?
C00Y C00T H00T 120.1 . . ?
C00P C00U C00R 119.3(2) . . ?
C00P C00U H00U 120.4 . . ?
C00R C00U H00U 120.4 . . ?
C00Q C00V H00A 109.5 . . ?
C00Q C00V H00B 109.5 . . ?
H00A C00V H00B 109.5 . . ?
C00Q C00V H00C 109.5 . . ?
H00A C00V H00C 109.5 . . ?
H00B C00V H00C 109.5 . . ?
C00X C00W C00Y 120.1(3) . . ?
C00X C00W H00W 120.0 . . ?
C00Y C00W H00W 120.0 . . ?
C00W C00X C00S 120.5(3) . . ?
C00W C00X H00X 119.8 . . ?
C00S C00X H00X 119.8 . . ?
C00W C00Y C00T 120.3(3) . . ?
C00W C00Y H00Y 119.8 . . ?
C00T C00Y H00Y 119.8 . . ?
C010 C00Z O00C 109.5(3) . . ?
C010 C00Z H00D 109.8 . . ?
O00C C00Z H00D 109.8 . . ?
C010 C00Z H00E 109.8 . . ?
O00C C00Z H00E 109.8 . . ?
H00D C00Z H00E 108.2 . . ?
C00Z C010 H01A 109.5 . . ?
C00Z C010 H01B 109.5 . . ?
H01A C010 H01B 109.5 . . ?
C00Z C010 H01C 109.5 . . ?
H01A C010 H01C 109.5 . . ?
H01B C010 H01C 109.5 . . ?

loop_
_geom_bond_atom_site_label_1
_geom_bond_atom_site_label_2
_geom_bond_distance
_geom_bond_site_symmetry_2
_geom_bond_publ_flag
Cl01 C00K 1.736(2) . ?
O002 C00B 1.211(2) . ?
O003 C00D 1.228(2) . ?
O004 C00J 1.213(2) . ?
N005 C00B 1.368(2) . ?
N005 N006 1.384(2) . ?
N005 H005 0.8600 . ?
N006 C00D 1.374(2) . ?
N006 C00E 1.469(2) . ?
N007 C00G 1.381(3) . ?
N007 C00E 1.440(3) . ?
N007 H007 0.8600 . ?
N008 C00J 1.343(3) . ?
N008 C00F 1.405(3) . ?
N008 H008 0.8600 . ?
O009 C00Q 1.196(3) . ?
C00A C00I 1.379(3) . ?
C00A C00F 1.390(3) . ?
C00A C00E 1.497(3) . ?
C00B C00L 1.491(3) . ?
O00C C00Q 1.310(3) . ?
O00C C00Z 1.462(4) . ?
C00D C00H 1.461(3) . ?
C00E C00J 1.573(3) . ?
C00F C00N 1.377(3) . ?
C00G C00O 1.394(3) . ?
C00G C00H 1.402(3) . ?
C00H C00P 1.392(3) . ?
C00I C00K 1.385(3) . ?
C00I H00I 0.9300 . ?
C00K C00M 1.380(3) . ?
C00L C00T 1.379(3) . ?
C00L C00S 1.381(3) . ?
C00M C00N 1.376(3) . ?
C00M H00M 0.9300 . ?
C00N H00N 0.9300 . ?
C00O C00R 1.380(3) . ?
C00O H00O 0.9300 . ?
C00P C00U 1.368(4) . ?
C00P H00P 0.9300 . ?
C00Q C00V 1.472(4) . ?
C00R C00U 1.377(4) . ?
C00R H00R 0.9300 . ?
C00S C00X 1.377(4) . ?
C00S H00S 0.9300 . ?
C00T C00Y 1.387(4) . ?
C00T H00T 0.9300 . ?
C00U H00U 0.9300 . ?
C00V H00A 0.9600 . ?
C00V H00B 0.9600 . ?
C00V H00C 0.9600 . ?
C00W C00X 1.355(4) . ?
C00W C00Y 1.364(4) . ?
C00W H00W 0.9300 . ?
C00X H00X 0.9300 . ?
C00Y H00Y 0.9300 . ?
C00Z C010 1.391(5) . ?
C00Z H00D 0.9700 . ?
C00Z H00E 0.9700 . ?
C010 H01A 0.9600 . ?
C010 H01B 0.9600 . ?
C010 H01C 0.9600 . ?

loop_
_geom_torsion_atom_site_label_1
_geom_torsion_atom_site_label_2
_geom_torsion_atom_site_label_3
_geom_torsion_atom_site_label_4
_geom_torsion
_geom_torsion_site_symmetry_1
_geom_torsion_site_symmetry_2
_geom_torsion_site_symmetry_3
_geom_torsion_site_symmetry_4
_geom_torsion_publ_flag
C00B N005 N006 C00D 85.1(2) . . . . ?
C00B N005 N006 C00E -107.85(18) . . . . ?
N006 N005 C00B O002 16.9(3) . . . . ?
N006 N005 C00B C00L -164.74(15) . . . . ?
N005 N006 C00D O003 -0.4(3) . . . . ?
C00E N006 C00D O003 -166.79(17) . . . . ?
N005 N006 C00D C00H -176.74(16) . . . . ?
C00E N006 C00D C00H 16.8(2) . . . . ?
C00G N007 C00E N006 45.3(2) . . . . ?
C00G N007 C00E C00A 170.79(16) . . . . ?
C00G N007 C00E C00J -75.0(2) . . . . ?
C00D N006 C00E N007 -41.7(2) . . . . ?
N005 N006 C00E N007 151.98(16) . . . . ?
C00D N006 C00E C00A -167.73(16) . . . . ?
N005 N006 C00E C00A 25.9(2) . . . . ?
C00D N006 C00E C00J 79.8(2) . . . . ?
N005 N006 C00E C00J -86.54(19) . . . . ?
C00I C00A C00E N007 -58.9(3) . . . . ?
C00F C00A C00E N007 121.88(18) . . . . ?
C00I C00A C00E N006 64.0(3) . . . . ?
C00F C00A C00E N006 -115.21(18) . . . . ?
C00I C00A C00E C00J -178.9(2) . . . . ?
C00F C00A C00E C00J 2.0(2) . . . . ?
C00I C00A C00F C00N -0.2(3) . . . . ?
C00E C00A C00F C00N 179.05(19) . . . . ?
C00I C00A C00F N008 179.38(18) . . . . ?
C00E C00A C00F N008 -1.3(2) . . . . ?
C00J N008 C00F C00N 179.5(2) . . . . ?
C00J N008 C00F C00A 0.0(2) . . . . ?
C00E N007 C00G C00O 157.18(19) . . . . ?
C00E N007 C00G C00H -26.0(3) . . . . ?
N007 C00G C00H C00P -179.12(19) . . . . ?
C00O C00G C00H C00P -2.2(3) . . . . ?
N007 C00G C00H C00D -2.9(3) . . . . ?
C00O C00G C00H C00D 174.07(19) . . . . ?
O003 C00D C00H C00P 7.3(3) . . . . ?
N006 C00D C00H C00P -176.41(18) . . . . ?
O003 C00D C00H C00G -168.89(18) . . . . ?
N006 C00D C00H C00G 7.4(3) . . . . ?
C00F C00A C00I C00K 0.5(3) . . . . ?
C00E C00A C00I C00K -178.65(19) . . . . ?
C00F N008 C00J O004 -177.9(2) . . . . ?
C00F N008 C00J C00E 1.3(2) . . . . ?
N007 C00E C00J O004 55.9(3) . . . . ?
N006 C00E C00J O004 -63.3(3) . . . . ?
C00A C00E C00J O004 177.3(2) . . . . ?
N007 C00E C00J N008 -123.32(17) . . . . ?
N006 C00E C00J N008 117.42(17) . . . . ?
C00A C00E C00J N008 -2.0(2) . . . . ?
C00A C00I C00K C00M -1.0(3) . . . . ?
C00A C00I C00K Cl01 178.84(15) . . . . ?
O002 C00B C00L C00T -159.6(2) . . . . ?
N005 C00B C00L C00T 22.0(3) . . . . ?
O002 C00B C00L C00S 16.9(3) . . . . ?
N005 C00B C00L C00S -161.5(2) . . . . ?
C00I C00K C00M C00N 1.2(3) . . . . ?
Cl01 C00K C00M C00N -178.56(18) . . . . ?
C00K C00M C00N C00F -0.9(3) . . . . ?
C00A C00F C00N C00M 0.4(3) . . . . ?
N008 C00F C00N C00M -179.1(2) . . . . ?
N007 C00G C00O C00R 178.3(2) . . . . ?
C00H C00G C00O C00R 1.5(3) . . . . ?
C00G C00H C00P C00U 1.2(3) . . . . ?
C00D C00H C00P C00U -175.0(2) . . . . ?
C00Z O00C C00Q O009 -0.6(4) . . . . ?
C00Z O00C C00Q C00V 179.0(3) . . . . ?
C00G C00O C00R C00U 0.2(4) . . . . ?
C00T C00L C00S C00X -0.8(4) . . . . ?
C00B C00L C00S C00X -177.4(3) . . . . ?
C00S C00L C00T C00Y 0.3(4) . . . . ?
C00B C00L C00T C00Y 176.7(2) . . . . ?
C00H C00P C00U C00R 0.5(4) . . . . ?
C00O C00R C00U C00P -1.2(4) . . . . ?
C00Y C00W C00X C00S 1.6(5) . . . . ?
C00L C00S C00X C00W -0.1(5) . . . . ?
C00X C00W C00Y C00T -2.0(5) . . . . ?
C00L C00T C00Y C00W 1.1(5) . . . . ?
C00Q O00C C00Z C010 -179.6(4) . . . . ?
